data_4083049
loop_
_publ_author_name
'Herv\'e, Alexandre'
'Thu\'ery, Pierre'
'Ephritikhine, Michel'
'Berthet, Jean-Claude'

_publ_section_title
;
 Structural Diversity in Cyanido Thorocene Complexes
;
_journal_issue 8
_journal_name_full Organometallics
_journal_page_first 2088
_journal_paper_doi 10.1021/om500252v
_journal_volume 33
_journal_year 2014
_chemical_formula_sum 'C65 H76 N5 Na O6 Th2'
_chemical_formula_weight 1510.38
_space_group_IT_number 2
_symmetry_cell_setting triclinic
_symmetry_space_group_name_Hall '-P 1'
_symmetry_space_group_name_H-M 'P -1'
_atom_sites_solution_hydrogens geom
_atom_sites_solution_primary direct
_atom_sites_solution_secondary difmap
_audit_creation_method SHELXL-97
_cell_angle_alpha 93.543(3)
_cell_angle_beta 92.615(4)
_cell_angle_gamma 91.250(3)
_cell_formula_units_Z 1
_cell_length_a 7.4945(3)
_cell_length_b 12.4291(7)
_cell_length_c 15.9469(10)
_cell_measurement_reflns_used 82680
_cell_measurement_temperature 150(2)
_cell_measurement_theta_max 30.51
_cell_measurement_theta_min 2.15
_cell_volume 1480.62(14)
_computing_cell_refinement 'HKL2000 (Otwinowski & Minor, 1997)'
_computing_data_collection 'COLLECT (Nonius, 1998)'
_computing_data_reduction 'HKL2000 (Otwinowski & Minor, 1997)'
_computing_molecular_graphics 'SHELXTL (Sheldrick, 2008)'
_computing_publication_material 'SHELXTL (Sheldrick, 2008); PLATON (Spek, 2003)'
_computing_structure_refinement 'SHELXL-97 (Sheldrick, 2008)'
_computing_structure_solution 'SHELXS-97 (Sheldrick, 2008)'
_diffrn_ambient_temperature 150(2)
_diffrn_measured_fraction_theta_full 0.999
_diffrn_measured_fraction_theta_max 0.999
_diffrn_measurement_device_type 'Nonius Kappa-CCD area-detector diffractometer'
_diffrn_measurement_method 'two \f and twelve \w scans with 2\% steps (784 frames)'
_diffrn_radiation_monochromator graphite
_diffrn_radiation_source 'fine-focus sealed tube'
_diffrn_radiation_type MoK\a
_diffrn_radiation_wavelength 0.71073
_diffrn_reflns_av_R_equivalents 0.0525
_diffrn_reflns_av_unetI/netI 0.0599
_diffrn_reflns_limit_h_max 10
_diffrn_reflns_limit_h_min -10
_diffrn_reflns_limit_k_max 17
_diffrn_reflns_limit_k_min -17
_diffrn_reflns_limit_l_max 22
_diffrn_reflns_limit_l_min -22
_diffrn_reflns_number 82680
_diffrn_reflns_theta_full 30.51
_diffrn_reflns_theta_max 30.51
_diffrn_reflns_theta_min 2.15
_diffrn_standards_decay_% 0
_diffrn_standards_interval_time 0
_diffrn_standards_number 0
_exptl_absorpt_coefficient_mu 5.079
_exptl_absorpt_correction_T_max 0.602
_exptl_absorpt_correction_T_min 0.432
_exptl_absorpt_correction_type multi-scan
_exptl_absorpt_process_details 'SCALEPACK (Otwinowski & Minor, 1997)'
_exptl_crystal_colour 'translucent light yellow'
_exptl_crystal_density_diffrn 1.694
_exptl_crystal_density_method 'not measured'
_exptl_crystal_description platelet
_exptl_crystal_F_000 740
_exptl_crystal_size_max 0.16
_exptl_crystal_size_mid 0.16
_exptl_crystal_size_min 0.10
_refine_diff_density_max 1.002
_refine_diff_density_min -1.007
_refine_diff_density_rms 0.141
_refine_ls_extinction_method none
_refine_ls_goodness_of_fit_ref 1.042
_refine_ls_hydrogen_treatment constr
_refine_ls_matrix_type full
_refine_ls_number_parameters 358
_refine_ls_number_reflns 9032
_refine_ls_number_restraints 18
_refine_ls_restrained_S_all 1.063
_refine_ls_R_factor_all 0.0376
_refine_ls_R_factor_gt 0.0290
_refine_ls_shift/su_max 0.002
_refine_ls_shift/su_mean 0.000
_refine_ls_structure_factor_coef Fsqd
_refine_ls_weighting_details 'calc w=1/[\s^2^(Fo^2^)+(0.0258P)^2^] where P=(Fo^2^+2Fc^2^)/3'
_refine_ls_weighting_scheme calc
_refine_ls_wR_factor_gt 0.0670
_refine_ls_wR_factor_ref 0.0691
_reflns_number_gt 7916
_reflns_number_total 9032
_reflns_threshold_expression >2sigma(I)
_cod_data_source_file om500252v_si_003.cif
_cod_data_source_block 4(Na(18C6)(py)2).2py
_cod_depositor_comments 'Adding full bibliography for 4083046--4083050.cif.'
_cod_database_code 4083049

loop_
_symmetry_equiv_pos_as_xyz
'x, y, z'
'-x, -y, -z'

loop_
_atom_site_label
_atom_site_type_symbol
_atom_site_fract_x
_atom_site_fract_y
_atom_site_fract_z
_atom_site_U_iso_or_equiv
_atom_site_adp_type
_atom_site_occupancy
_atom_site_symmetry_multiplicity
_atom_site_calc_flag
_atom_site_refinement_flags
Th Th 0.763714(13) 0.287721(8) 0.528324(6) 0.02783(4) Uani 1 1 d .
Na Na 0.0000 0.0000 0.0000 0.0636(7) Uani 1 2 d S
O1 O -0.2890(3) 0.0160(3) 0.09938(15) 0.0555(7) Uani 1 1 d .
O2 O -0.0326(3) -0.1303(3) 0.13368(16) 0.0605(8) Uani 1 1 d .
O3 O 0.2168(4) -0.1709(3) 0.01836(17) 0.0601(8) Uani 1 1 d .
N1 N 0.9586(4) 0.4619(3) 0.50542(19) 0.0431(7) Uani 0.50 1 d P
C1 C 0.9586(4) 0.4619(3) 0.50542(19) 0.0431(7) Uani 0.50 1 d P
N2 N 0.1489(4) 0.1211(3) 0.11055(19) 0.0536(9) Uani 1 1 d .
N3 N 0.6614(7) 0.4908(4) 0.1798(3) 0.0932(15) Uani 1 1 d .
C2 C 0.7669(7) 0.3485(4) 0.3650(2) 0.0658(14) Uani 1 1 d .
H2 H 0.8363 0.3968 0.3373 0.079 Uiso 1 1 calc R
C3 C 0.6184(7) 0.3962(3) 0.3976(3) 0.0616(13) Uani 1 1 d .
H3 H 0.6157 0.4693 0.3883 0.074 Uiso 1 1 calc R
C4 C 0.4761(7) 0.3641(5) 0.4395(3) 0.0652(14) Uani 1 1 d .
H4 H 0.4035 0.4209 0.4555 0.078 Uiso 1 1 calc R
C5 C 0.4165(6) 0.2698(6) 0.4629(3) 0.0744(16) Uani 1 1 d .
H5 H 0.3102 0.2765 0.4904 0.089 Uiso 1 1 calc R
C6 C 0.4687(9) 0.1692(6) 0.4575(3) 0.083(2) Uani 1 1 d .
H6 H 0.3850 0.1227 0.4783 0.100 Uiso 1 1 calc R
C7 C 0.6140(12) 0.1151(3) 0.4292(3) 0.090(2) Uani 1 1 d .
H7 H 0.6045 0.0415 0.4362 0.108 Uiso 1 1 calc R
C8 C 0.7690(10) 0.1424(5) 0.3932(3) 0.0851(19) Uani 1 1 d U
H8 H 0.8458 0.0851 0.3862 0.102 Uiso 1 1 calc R
C9 C 0.8400(6) 0.2443(6) 0.3631(2) 0.082(2) Uani 1 1 d .
H9 H 0.9504 0.2392 0.3390 0.098 Uiso 1 1 calc R
C10 C 0.9041(9) 0.3900(4) 0.6764(2) 0.0713(16) Uani 1 1 d .
H10 H 0.9485 0.4592 0.6918 0.086 Uiso 1 1 calc R
C11 C 0.7249(9) 0.3815(4) 0.6866(2) 0.0696(16) Uani 1 1 d .
H11 H 0.6751 0.4475 0.7016 0.084 Uiso 1 1 calc R
C12 C 0.6029(6) 0.2995(6) 0.6799(2) 0.0730(17) Uani 1 1 d .
H12 H 0.4879 0.3226 0.6894 0.088 Uiso 1 1 calc R
C13 C 0.6080(6) 0.1936(6) 0.6631(3) 0.0695(15) Uani 1 1 d .
H13 H 0.4973 0.1606 0.6696 0.083 Uiso 1 1 calc R
C14 C 0.7287(9) 0.1215(4) 0.6393(3) 0.0766(17) Uani 1 1 d .
H14 H 0.6822 0.0513 0.6359 0.092 Uiso 1 1 calc R
C15 C 0.9112(9) 0.1259(4) 0.6179(3) 0.0780(17) Uani 1 1 d U
H15 H 0.9531 0.0600 0.5973 0.094 Uiso 1 1 calc R
C16 C 1.0415(6) 0.2107(6) 0.6218(3) 0.0794(19) Uani 1 1 d U
H16 H 1.1517 0.1895 0.6029 0.095 Uiso 1 1 calc R
C17 C 1.0369(6) 0.3232(6) 0.6493(3) 0.0794(19) Uani 1 1 d .
H17 H 1.1476 0.3584 0.6485 0.095 Uiso 1 1 calc R
C18 C -0.2757(5) -0.0299(4) 0.1791(2) 0.0619(12) Uani 1 1 d .
H18A H -0.3922 -0.0329 0.2031 0.074 Uiso 1 1 calc R
H18B H -0.1955 0.0138 0.2175 0.074 Uiso 1 1 calc R
C19 C -0.2058(5) -0.1405(4) 0.1661(2) 0.0622(13) Uani 1 1 d .
H19A H -0.1988 -0.1753 0.2189 0.075 Uiso 1 1 calc R
H19B H -0.2842 -0.1837 0.1266 0.075 Uiso 1 1 calc R
C20 C 0.0599(6) -0.2291(5) 0.1331(3) 0.0703(14) Uani 1 1 d .
H20A H -0.0042 -0.2839 0.0968 0.084 Uiso 1 1 calc R
H20B H 0.0710 -0.2544 0.1894 0.084 Uiso 1 1 calc R
C21 C 0.2414(6) -0.2068(5) 0.1007(3) 0.0742(16) Uani 1 1 d .
H21A H 0.3049 -0.1518 0.1371 0.089 Uiso 1 1 calc R
H21B H 0.3108 -0.2718 0.0995 0.089 Uiso 1 1 calc R
C22 C 0.3825(6) -0.1635(5) -0.0214(3) 0.0722(14) Uani 1 1 d .
H22A H 0.4368 -0.2337 -0.0259 0.087 Uiso 1 1 calc R
H22B H 0.4640 -0.1139 0.0113 0.087 Uiso 1 1 calc R
C23 C 0.3454(6) -0.1236(4) -0.1077(3) 0.0689(13) Uani 1 1 d .
H23A H 0.4527 -0.1274 -0.1395 0.083 Uiso 1 1 calc R
H23B H 0.2531 -0.1686 -0.1378 0.083 Uiso 1 1 calc R
C24 C 0.1883(5) 0.0934(4) 0.1897(2) 0.0536(11) Uani 1 1 d .
H24 H 0.1656 0.0228 0.2030 0.064 Uiso 1 1 calc R
C25 C 0.2611(5) 0.1663(4) 0.2516(2) 0.0597(12) Uani 1 1 d .
H25 H 0.2862 0.1449 0.3056 0.072 Uiso 1 1 calc R
C26 C 0.2959(6) 0.2709(4) 0.2324(2) 0.0667(13) Uani 1 1 d .
H26 H 0.3458 0.3208 0.2731 0.080 Uiso 1 1 calc R
C27 C 0.2557(6) 0.3006(4) 0.1521(3) 0.0658(12) Uani 1 1 d .
H27 H 0.2773 0.3709 0.1377 0.079 Uiso 1 1 calc R
C28 C 0.1830(6) 0.2241(4) 0.0936(2) 0.0605(12) Uani 1 1 d .
H28 H 0.1560 0.2446 0.0395 0.073 Uiso 1 1 calc R
C29 C 0.7798(8) 0.4227(5) 0.1486(3) 0.0844(18) Uani 1 1 d .
H29 H 0.8213 0.3661 0.1790 0.101 Uiso 1 1 calc R
C30 C 0.8389(10) 0.4392(6) 0.0695(4) 0.117(3) Uani 1 1 d .
H30 H 0.9301 0.3972 0.0487 0.140 Uiso 1 1 calc R
C31 C 0.7690(8) 0.5130(4) 0.0228(3) 0.0815(17) Uani 1 1 d .
H31 H 0.7990 0.5160 -0.0330 0.098 Uiso 1 1 calc R
C32 C 0.6635(11) 0.5783(5) 0.0532(3) 0.122(3) Uani 1 1 d .
H32 H 0.6252 0.6353 0.0223 0.146 Uiso 1 1 calc R
C33 C 0.6046(12) 0.5676(6) 0.1297(3) 0.150(4) Uani 1 1 d .
H33 H 0.5202 0.6155 0.1496 0.180 Uiso 1 1 calc R

loop_
_atom_site_aniso_label
_atom_site_aniso_U_11
_atom_site_aniso_U_22
_atom_site_aniso_U_33
_atom_site_aniso_U_23
_atom_site_aniso_U_13
_atom_site_aniso_U_12
Th 0.03200(6) 0.02626(6) 0.02545(6) 0.00557(4) 0.00005(4) -0.00270(4)
Na 0.0469(12) 0.109(2) 0.0327(10) -0.0030(12) -0.0071(9) -0.0070(13)
O1 0.0427(14) 0.087(2) 0.0370(13) 0.0071(14) 0.0029(11) 0.0065(14)
O2 0.0439(15) 0.099(2) 0.0401(14) 0.0127(15) 0.0011(11) 0.0071(15)
O3 0.0415(14) 0.096(2) 0.0444(15) 0.0128(16) 0.0018(11) 0.0109(16)
N1 0.0496(18) 0.0414(18) 0.0378(15) 0.0140(14) -0.0102(13) -0.0136(14)
C1 0.0496(18) 0.0414(18) 0.0378(15) 0.0140(14) -0.0102(13) -0.0136(14)
N2 0.0391(16) 0.090(3) 0.0310(15) 0.0026(17) -0.0060(12) -0.0020(17)
N3 0.104(4) 0.100(4) 0.076(3) 0.005(3) -0.002(3) 0.018(3)
C2 0.084(3) 0.088(4) 0.0242(17) 0.018(2) -0.0026(19) -0.047(3)
C3 0.106(4) 0.031(2) 0.044(2) 0.0079(17) -0.037(2) -0.001(2)
C4 0.061(3) 0.082(4) 0.049(2) -0.023(2) -0.023(2) 0.029(3)
C5 0.043(2) 0.141(6) 0.036(2) -0.001(3) -0.0088(17) -0.017(3)
C6 0.104(4) 0.104(4) 0.037(2) 0.026(3) -0.028(2) -0.079(4)
C7 0.189(7) 0.024(2) 0.050(3) 0.0055(19) -0.063(4) -0.009(3)
C8 0.121(4) 0.067(3) 0.061(3) -0.037(2) -0.041(3) 0.058(3)
C9 0.051(2) 0.165(7) 0.0281(19) -0.027(3) 0.0093(17) 0.016(3)
C10 0.135(5) 0.047(3) 0.0286(18) 0.0078(17) -0.018(2) -0.040(3)
C11 0.119(5) 0.064(3) 0.0272(18) -0.0005(19) -0.002(2) 0.044(3)
C12 0.052(3) 0.137(5) 0.032(2) 0.008(3) 0.0059(17) 0.029(3)
C13 0.049(2) 0.125(5) 0.036(2) 0.036(3) -0.0053(17) -0.036(3)
C14 0.134(5) 0.048(3) 0.045(2) 0.027(2) -0.042(3) -0.039(3)
C15 0.139(5) 0.051(3) 0.044(2) 0.003(2) -0.021(3) 0.054(3)
C16 0.043(2) 0.156(6) 0.044(2) 0.033(3) 0.0060(18) 0.047(3)
C17 0.045(2) 0.149(6) 0.044(2) 0.047(3) -0.0205(19) -0.047(3)
C18 0.044(2) 0.106(4) 0.0362(19) 0.007(2) 0.0063(16) -0.001(2)
C19 0.044(2) 0.107(4) 0.038(2) 0.021(2) 0.0023(16) 0.000(2)
C20 0.060(3) 0.114(4) 0.041(2) 0.029(2) 0.0006(18) 0.017(3)
C21 0.053(2) 0.122(5) 0.050(2) 0.022(3) -0.0046(19) 0.024(3)
C22 0.046(2) 0.096(4) 0.076(3) 0.015(3) 0.014(2) 0.011(2)
C23 0.049(2) 0.096(4) 0.063(3) 0.004(3) 0.020(2) 0.003(2)
C24 0.0407(19) 0.085(3) 0.0350(18) 0.007(2) 0.0006(15) 0.003(2)
C25 0.051(2) 0.103(4) 0.0253(16) 0.000(2) -0.0033(15) 0.016(2)
C26 0.065(3) 0.096(4) 0.036(2) -0.011(2) -0.0103(18) 0.010(3)
C27 0.067(3) 0.075(3) 0.054(2) 0.002(2) -0.009(2) 0.000(2)
C28 0.053(2) 0.092(4) 0.0355(19) 0.012(2) -0.0082(17) -0.001(2)
C29 0.122(5) 0.081(4) 0.053(3) 0.014(3) 0.011(3) 0.041(4)
C30 0.140(6) 0.156(7) 0.062(3) 0.021(4) 0.030(4) 0.065(6)
C31 0.133(5) 0.073(4) 0.042(2) 0.019(2) 0.025(3) 0.014(3)
C32 0.231(9) 0.090(5) 0.055(3) 0.037(3) 0.036(4) 0.090(6)
C33 0.256(9) 0.156(7) 0.049(3) 0.027(4) 0.018(4) 0.151(7)

loop_
_atom_type_symbol
_atom_type_description
_atom_type_scat_dispersion_real
_atom_type_scat_dispersion_imag
_atom_type_scat_source
C C 0.0033 0.0016 'International Tables Vol C Tables 4.2.6.8 and 6.1.1.4'
H H 0.0000 0.0000 'International Tables Vol C Tables 4.2.6.8 and 6.1.1.4'
N N 0.0061 0.0033 'International Tables Vol C Tables 4.2.6.8 and 6.1.1.4'
O O 0.0106 0.0060 'International Tables Vol C Tables 4.2.6.8 and 6.1.1.4'
Na Na 0.0362 0.0249 'International Tables Vol C Tables 4.2.6.8 and 6.1.1.4'
Th Th -7.2400 8.8979 'International Tables Vol C Tables 4.2.6.8 and 6.1.1.4'

loop_
_geom_angle_atom_site_label_1
_geom_angle_atom_site_label_2
_geom_angle_atom_site_label_3
_geom_angle
_geom_angle_site_symmetry_1
_geom_angle_site_symmetry_3
N1 Th C8 111.3(2) . .
N1 Th C16 89.44(18) . .
C8 Th C16 98.31(17) . .
N1 Th C11 84.70(16) . .
C8 Th C11 163.2(2) . .
C16 Th C11 76.08(15) . .
N1 Th C4 91.86(15) . .
C8 Th C4 82.90(13) . .
C16 Th C4 177.77(13) . .
C11 Th C4 102.23(14) . .
N1 Th C9 80.90(17) . .
C8 Th C9 31.37(19) . .
C16 Th C9 106.10(15) . .
C11 Th C9 165.4(2) . .
C4 Th C9 75.90(14) . .
N1 Th C12 112.52(17) . .
C8 Th C12 136.1(3) . .
C16 Th C12 83.08(13) . .
C11 Th C12 28.48(17) . .
C4 Th C12 94.75(14) . .
C9 Th C12 164.21(19) . .
N1 Th C3 69.60(12) . .
C8 Th C3 76.01(14) . .
C16 Th C3 153.67(17) . .
C11 Th C3 115.93(13) . .
C4 Th C3 28.46(15) . .
C9 Th C3 56.29(17) . .
C12 Th C3 119.06(16) . .
N1 Th C17 67.46(12) . .
C8 Th C17 125.07(19) . .
C16 Th C17 30.46(18) . .
C11 Th C17 55.19(18) . .
C4 Th C17 149.21(19) . .
C9 Th C17 120.13(15) . .
C12 Th C17 74.21(15) . .
C3 Th C17 136.73(15) . .
N1 Th C2 64.47(11) . .
C8 Th C2 57.27(17) . .
C16 Th C2 127.35(15) . .
C11 Th C2 138.45(16) . .
C4 Th C2 54.87(16) . .
C9 Th C2 29.82(16) . .
C12 Th C2 148.08(16) . .
C3 Th C2 29.03(15) . .
C17 Th C2 125.86(12) . .
N1 Th C5 119.75(16) . .
C8 Th C5 74.23(17) . .
C16 Th C5 150.7(2) . .
C11 Th C5 102.77(17) . .
C4 Th C5 27.89(16) . .
C9 Th C5 82.44(14) . .
C12 Th C5 83.50(14) . .
C3 Th C5 53.23(16) . .
C17 Th C5 157.41(16) . .
C2 Th C5 72.92(14) . .
N1 Th C15 119.29(17) . .
C8 Th C15 85.11(15) . .
C16 Th C15 29.92(18) . .
C11 Th C15 82.41(13) . .
C4 Th C15 148.8(2) . .
C9 Th C15 106.83(18) . .
C12 Th C15 74.59(16) . .
C3 Th C15 161.10(14) . .
C17 Th C15 56.68(18) . .
C2 Th C15 136.19(17) . .
C5 Th C15 121.0(2) . .
N1 Th C10 66.49(11) . .
C8 Th C10 153.90(18) . .
C16 Th C10 56.34(18) . .
C11 Th C10 28.64(17) . .
C4 Th C10 122.65(16) . .
C9 Th C10 141.73(18) . .
C12 Th C10 54.06(17) . .
C3 Th C10 123.28(13) . .
C17 Th C10 28.89(16) . .
C2 Th C10 130.65(13) . .
C5 Th C10 130.59(18) . .
C15 Th C10 74.90(15) . .
N1 Th C7 136.86(16) . .
C8 Th C7 28.71(19) . .
C16 Th C7 107.2(2) . .
C11 Th C7 137.4(2) . .
C4 Th C7 73.02(16) . .
C9 Th C7 56.5(2) . .
C12 Th C7 108.9(2) . .
C3 Th C7 80.34(12) . .
C17 Th C7 137.6(2) . .
C2 Th C7 74.13(15) . .
C5 Th C7 53.8(2) . .
C15 Th C7 82.76(15) . .
C10 Th C7 154.76(13) . .
N1 Th C6 140.82(12) . .
C8 Th C6 54.8(2) . .
C16 Th C6 126.6(2) . .
C11 Th C6 115.8(2) . .
C4 Th C6 52.74(18) . .
C9 Th C6 74.95(17) . .
C12 Th C6 89.26(18) . .
C3 Th C6 71.37(15) . .
C17 Th C6 151.72(15) . .
C2 Th C6 79.73(12) . .
C5 Th C6 27.48(16) . .
C15 Th C6 97.2(2) . .
C10 Th C6 143.32(17) . .
C7 Th C6 28.59(18) . .
N1 Th C13 137.08(14) . .
C8 Th C13 110.3(2) . .
C16 Th C13 74.58(15) . .
C11 Th C13 53.08(18) . .
C4 Th C13 103.26(17) . .
C9 Th C13 141.5(2) . .
C12 Th C13 27.69(16) . .
C3 Th C13 131.67(16) . .
C17 Th C13 80.41(12) . .
C2 Th C13 153.73(13) . .
C5 Th C13 81.52(14) . .
C15 Th C13 54.83(18) . .
C10 Th C13 71.59(14) . .
C7 Th C13 86.1(2) . .
C6 Th C13 74.74(13) . .
N1 Th C14 141.63(12) . .
C8 Th C14 91.54(19) . .
C16 Th C14 55.99(18) . .
C11 Th C14 72.11(16) . .
C4 Th C14 122.2(2) . .
C9 Th C14 121.4(2) . .
C12 Th C14 53.01(18) . .
C3 Th C14 148.19(15) . .
C17 Th C14 74.20(14) . .
C2 Th C14 148.42(15) . .
C5 Th C14 95.42(18) . .
C15 Th C14 29.58(17) . .
C10 Th C14 79.38(12) . .
C7 Th C14 75.39(13) . .
C6 Th C14 77.52(14) . .
C13 Th C14 27.58(16) . .
N2 Na N2 180.0 . 2
N2 Na O3 83.05(11) . 2
N2 Na O3 96.95(11) 2 2
N2 Na O3 96.95(11) . .
N2 Na O3 83.05(11) 2 .
O3 Na O3 180.0 2 .
N2 Na O1 84.32(10) . .
N2 Na O1 95.68(10) 2 .
O3 Na O1 62.35(8) 2 .
O3 Na O1 117.65(8) . .
N2 Na O1 95.68(10) . 2
N2 Na O1 84.32(10) 2 2
O3 Na O1 117.65(8) 2 2
O3 Na O1 62.35(8) . 2
O1 Na O1 180.0 . 2
N2 Na O2 98.32(11) . 2
N2 Na O2 81.68(11) 2 2
O3 Na O2 59.20(8) 2 2
O3 Na O2 120.80(8) . 2
O1 Na O2 120.57(8) . 2
O1 Na O2 59.43(8) 2 2
N2 Na O2 81.69(11) . .
N2 Na O2 98.31(11) 2 .
O3 Na O2 120.80(8) 2 .
O3 Na O2 59.20(8) . .
O1 Na O2 59.43(8) . .
O1 Na O2 120.57(8) 2 .
O2 Na O2 180.0 2 .
C23 O1 C18 111.0(3) 2 .
C23 O1 Na 110.7(2) 2 .
C18 O1 Na 117.7(2) . .
C20 O2 C19 112.0(4) . .
C20 O2 Na 119.0(2) . .
C19 O2 Na 116.7(2) . .
C21 O3 C22 111.1(3) . .
C21 O3 Na 116.7(3) . .
C22 O3 Na 115.0(3) . .
C1 N1 Th 178.9(4) 2_766 .
C28 N2 C24 117.1(4) . .
C28 N2 Na 118.4(2) . .
C24 N2 Na 124.3(3) . .
C29 N3 C33 116.7(5) . .
C3 C2 C9 135.9(4) . .
C3 C2 Th 75.1(2) . .
C9 C2 Th 74.6(2) . .
C3 C2 H2 112.0 . .
C9 C2 H2 112.0 . .
Th C2 H2 134.1 . .
C4 C3 C2 136.4(4) . .
C4 C3 Th 75.6(2) . .
C2 C3 Th 75.8(2) . .
C4 C3 H3 111.8 . .
C2 C3 H3 111.8 . .
Th C3 H3 131.6 . .
C5 C4 C3 134.3(5) . .
C5 C4 Th 76.6(3) . .
C3 C4 Th 75.9(2) . .
C5 C4 H4 112.8 . .
C3 C4 H4 112.8 . .
Th C4 H4 127.7 . .
C6 C5 C4 136.7(5) . .
C6 C5 Th 77.4(3) . .
C4 C5 Th 75.5(3) . .
C6 C5 H5 111.7 . .
C4 C5 H5 111.7 . .
Th C5 H5 129.3 . .
C5 C6 C7 136.7(5) . .
C5 C6 Th 75.1(3) . .
C7 C6 Th 75.1(3) . .
C5 C6 H6 111.6 . .
C7 C6 H6 111.6 . .
Th C6 H6 134.2 . .
C8 C7 C6 135.9(5) . .
C8 C7 Th 73.9(3) . .
C6 C7 Th 76.3(3) . .
C8 C7 H7 112.1 . .
C6 C7 H7 112.1 . .
Th C7 H7 133.2 . .
C7 C8 C9 133.2(4) . .
C7 C8 Th 77.4(3) . .
C9 C8 Th 75.0(2) . .
C7 C8 H8 113.4 . .
C9 C8 H8 113.4 . .
Th C8 H8 126.9 . .
C2 C9 C8 130.4(4) . .
C2 C9 Th 75.6(2) . .
C8 C9 Th 73.6(2) . .
C2 C9 H9 114.8 . .
C8 C9 H9 114.8 . .
Th C9 H9 129.3 . .
C11 C10 C17 136.9(5) . .
C11 C10 Th 74.9(3) . .
C17 C10 Th 75.3(2) . .
C11 C10 H10 111.6 . .
C17 C10 H10 111.6 . .
Th C10 H10 134.5 . .
C12 C11 C10 134.8(5) . .
C12 C11 Th 75.9(3) . .
C10 C11 Th 76.5(2) . .
C12 C11 H11 112.6 . .
C10 C11 H11 112.6 . .
Th C11 H11 128.4 . .
C13 C12 C11 135.2(5) . .
C13 C12 Th 78.3(2) . .
C11 C12 Th 75.6(2) . .
C13 C12 H12 112.4 . .
C11 C12 H12 112.4 . .
Th C12 H12 126.3 . .
C12 C13 C14 137.4(5) . .
C12 C13 Th 74.0(2) . .
C14 C13 Th 77.0(2) . .
C12 C13 H13 111.3 . .
C14 C13 H13 111.3 . .
Th C13 H13 133.4 . .
C13 C14 C15 135.6(5) . .
C13 C14 Th 75.4(2) . .
C15 C14 Th 72.9(2) . .
C13 C14 H14 112.2 . .
C15 C14 H14 112.2 . .
Th C14 H14 136.3 . .
C16 C15 C14 132.8(4) . .
C16 C15 Th 73.9(2) . .
C14 C15 Th 77.5(2) . .
C16 C15 H15 113.6 . .
C14 C15 H15 113.6 . .
Th C15 H15 128.1 . .
C15 C16 C17 132.7(4) . .
C15 C16 Th 76.2(2) . .
C17 C16 Th 75.8(2) . .
C15 C16 H16 113.7 . .
C17 C16 H16 113.7 . .
Th C16 H16 127.1 . .
C10 C17 C16 133.9(4) . .
C10 C17 Th 75.8(2) . .
C16 C17 Th 73.7(2) . .
C10 C17 H17 113.1 . .
C16 C17 H17 113.1 . .
Th C17 H17 132.1 . .
O1 C18 C19 107.9(3) . .
O1 C18 H18A 110.1 . .
C19 C18 H18A 110.1 . .
O1 C18 H18B 110.1 . .
C19 C18 H18B 110.1 . .
H18A C18 H18B 108.4 . .
O2 C19 C18 107.4(4) . .
O2 C19 H19A 110.2 . .
C18 C19 H19A 110.2 . .
O2 C19 H19B 110.2 . .
C18 C19 H19B 110.2 . .
H19A C19 H19B 108.5 . .
O2 C20 C21 106.7(4) . .
O2 C20 H20A 110.4 . .
C21 C20 H20A 110.4 . .
O2 C20 H20B 110.4 . .
C21 C20 H20B 110.4 . .
H20A C20 H20B 108.6 . .
O3 C21 C20 107.9(3) . .
O3 C21 H21A 110.1 . .
C20 C21 H21A 110.1 . .
O3 C21 H21B 110.1 . .
C20 C21 H21B 110.1 . .
H21A C21 H21B 108.4 . .
O3 C22 C23 107.8(3) . .
O3 C22 H22A 110.1 . .
C23 C22 H22A 110.1 . .
O3 C22 H22B 110.1 . .
C23 C22 H22B 110.1 . .
H22A C22 H22B 108.5 . .
O1 C23 C22 109.0(4) 2 .
O1 C23 H23A 109.9 2 .
C22 C23 H23A 109.9 . .
O1 C23 H23B 109.9 2 .
C22 C23 H23B 109.9 . .
H23A C23 H23B 108.3 . .
N2 C24 C25 122.4(5) . .
N2 C24 H24 118.8 . .
C25 C24 H24 118.8 . .
C26 C25 C24 119.3(4) . .
C26 C25 H25 120.4 . .
C24 C25 H25 120.4 . .
C25 C26 C27 119.1(4) . .
C25 C26 H26 120.4 . .
C27 C26 H26 120.4 . .
C28 C27 C26 118.6(5) . .
C28 C27 H27 120.7 . .
C26 C27 H27 120.7 . .
N2 C28 C27 123.5(4) . .
N2 C28 H28 118.2 . .
C27 C28 H28 118.2 . .
N3 C29 C30 117.6(5) . .
N3 C29 H29 121.2 . .
C30 C29 H29 121.2 . .
C31 C30 C29 121.6(6) . .
C31 C30 H30 119.2 . .
C29 C30 H30 119.2 . .
C32 C31 C30 120.0(5) . .
C32 C31 H31 120.0 . .
C30 C31 H31 120.0 . .
C31 C32 C33 120.5(5) . .
C31 C32 H32 119.7 . .
C33 C32 H32 119.7 . .
C32 C33 N3 123.0(6) . .
C32 C33 H33 118.5 . .
N3 C33 H33 118.5 . .

loop_
_geom_bond_atom_site_label_1
_geom_bond_atom_site_label_2
_geom_bond_distance
_geom_bond_site_symmetry_2
Th N1 2.638(3) .
Th C8 2.727(4) .
Th C16 2.730(4) .
Th C11 2.744(4) .
Th C4 2.745(4) .
Th C9 2.745(4) .
Th C12 2.748(4) .
Th C3 2.748(3) .
Th C17 2.757(4) .
Th C2 2.758(3) .
Th C5 2.758(4) .
Th C15 2.759(4) .
Th C10 2.764(4) .
Th C7 2.771(4) .
Th C6 2.786(4) .
Th C13 2.798(4) .
Th C14 2.818(4) .
Na N2 2.457(4) .
Na N2 2.457(4) 2
Na O3 2.724(3) 2
Na O3 2.724(3) .
Na O1 2.745(2) .
Na O1 2.745(2) 2
Na O2 2.772(3) 2
Na O2 2.772(3) .
O1 C23 1.412(5) 2
O1 C18 1.426(4) .
O2 C20 1.423(5) .
O2 C19 1.425(4) .
O3 C21 1.418(5) .
O3 C22 1.424(5) .
N1 C1 1.148(6) 2_766
N2 C28 1.346(6) .
N2 C24 1.350(4) .
N3 C29 1.330(6) .
N3 C33 1.346(6) .
C2 C3 1.380(7) .
C2 C9 1.416(7) .
C2 H2 0.9300 .
C3 C4 1.350(7) .
C3 H3 0.9300 .
C4 C5 1.326(8) .
C4 H4 0.9300 .
C5 C6 1.317(8) .
C5 H5 0.9300 .
C6 C7 1.372(9) .
C6 H6 0.9300 .
C7 C8 1.364(9) .
C7 H7 0.9300 .
C8 C9 1.479(9) .
C8 H8 0.9300 .
C9 H9 0.9300 .
C10 C11 1.363(8) .
C10 C17 1.377(7) .
C10 H10 0.9300 .
C11 C12 1.351(8) .
C11 H11 0.9300 .
C12 C13 1.328(7) .
C12 H12 0.9300 .
C13 C14 1.339(7) .
C13 H13 0.9300 .
C14 C15 1.425(8) .
C14 H14 0.9300 .
C15 C16 1.418(9) .
C15 H15 0.9300 .
C16 C17 1.442(8) .
C16 H16 0.9300 .
C17 H17 0.9300 .
C18 C19 1.488(6) .
C18 H18A 0.9700 .
C18 H18B 0.9700 .
C19 H19A 0.9700 .
C19 H19B 0.9700 .
C20 C21 1.503(6) .
C20 H20A 0.9700 .
C20 H20B 0.9700 .
C21 H21A 0.9700 .
C21 H21B 0.9700 .
C22 C23 1.507(6) .
C22 H22A 0.9700 .
C22 H22B 0.9700 .
C23 O1 1.412(5) 2
C23 H23A 0.9700 .
C23 H23B 0.9700 .
C24 C25 1.383(6) .
C24 H24 0.9300 .
C25 C26 1.375(6) .
C25 H25 0.9300 .
C26 C27 1.377(6) .
C26 H26 0.9300 .
C27 C28 1.375(6) .
C27 H27 0.9300 .
C28 H28 0.9300 .
C29 C30 1.381(7) .
C29 H29 0.9300 .
C30 C31 1.320(7) .
C30 H30 0.9300 .
C31 C32 1.239(7) .
C31 H31 0.9300 .
C32 C33 1.329(7) .
C32 H32 0.9300 .
C33 H33 0.9300 .
